data_4314795
loop_
_publ_author_name
'Alexander M. Spokoyny'
'Mari S. Rosen'
'Pirmin A. Ulmann'
'Charlotte Stern'
'Chad A. Mirkin'

_publ_section_title
;
 Selective Formation of Heteroligated Pt(II) Complexes with Bidentate
 Phosphine-Thioether (P,S) and Phosphine-Selenoether (P,Se) Ligands via
 the Halide-Induced Ligand Rearrangement Reaction
;
_journal_name_full 'Inorganic Chemistry'
_journal_page_first 1577
_journal_page_last 1586
_journal_paper_doi 10.1021/ic901991w
_journal_volume 49
_journal_year 2010
_chemical_formula_sum 'C36 H38 Cl4 P2 Pt S Se'
_chemical_formula_weight 980.51
_chemical_name_systematic
; 
 ? 
;
_space_group_IT_number 2
_symmetry_cell_setting triclinic
_symmetry_space_group_name_Hall '-P 1'
_symmetry_space_group_name_H-M 'P -1'
_atom_sites_solution_hydrogens geom
_atom_sites_solution_primary direct
_atom_sites_solution_secondary difmap
_audit_creation_method SHELXL-97
_cell_angle_alpha 84.0610(10)
_cell_angle_beta 86.2950(10)
_cell_angle_gamma 85.7670(10)
_cell_formula_units_Z 2
_cell_length_a 9.7524(7)
_cell_length_b 11.5428(9)
_cell_length_c 16.6607(13)
_cell_measurement_reflns_used 6116
_cell_measurement_temperature 100(2)
_cell_measurement_theta_max 28.62
_cell_measurement_theta_min 2.26
_cell_volume 1857.3(2)
_computing_cell_refinement 'Bruker SMART'
_computing_data_collection 'Bruker SMART'
_computing_data_reduction 'Bruker SAINT'
_computing_molecular_graphics 'Bruker SHELXTL'
_computing_publication_material 'Bruker SHELXTL'
_computing_structure_refinement 'SHELXL-97 (Sheldrick, 1997)'
_computing_structure_solution 'SHELXS-97 (Sheldrick, 1990)'
_diffrn_ambient_temperature 100(2)
_diffrn_measured_fraction_theta_full 0.979
_diffrn_measured_fraction_theta_max 0.893
_diffrn_measurement_device_type 'CCD area detector'
_diffrn_measurement_method 'phi and omega scans'
_diffrn_radiation_monochromator graphite
_diffrn_radiation_source 'fine-focus sealed tube'
_diffrn_radiation_type MoK\a
_diffrn_radiation_wavelength 0.71073
_diffrn_reflns_av_R_equivalents 0.0238
_diffrn_reflns_av_sigmaI/netI 0.0343
_diffrn_reflns_limit_h_max 13
_diffrn_reflns_limit_h_min -12
_diffrn_reflns_limit_k_max 14
_diffrn_reflns_limit_k_min -14
_diffrn_reflns_limit_l_max 22
_diffrn_reflns_limit_l_min -22
_diffrn_reflns_number 17259
_diffrn_reflns_theta_full 27.50
_diffrn_reflns_theta_max 28.76
_diffrn_reflns_theta_min 1.78
_exptl_absorpt_coefficient_mu 5.213
_exptl_absorpt_correction_T_max 0.5934
_exptl_absorpt_correction_T_min 0.2693
_exptl_absorpt_correction_type numerical
_exptl_absorpt_process_details face-indexed
_exptl_crystal_colour colorless
_exptl_crystal_density_diffrn 1.753
_exptl_crystal_density_method 'not measured'
_exptl_crystal_description needle
_exptl_crystal_F_000 960
_exptl_crystal_size_max 0.476
_exptl_crystal_size_mid 0.116
_exptl_crystal_size_min 0.116
_refine_diff_density_max 2.588
_refine_diff_density_min -1.460
_refine_diff_density_rms 0.154
_refine_ls_extinction_method none
_refine_ls_goodness_of_fit_ref 1.060
_refine_ls_hydrogen_treatment constr
_refine_ls_matrix_type full
_refine_ls_number_parameters 411
_refine_ls_number_reflns 8626
_refine_ls_number_restraints 0
_refine_ls_restrained_S_all 1.060
_refine_ls_R_factor_all 0.0371
_refine_ls_R_factor_gt 0.0317
_refine_ls_shift/su_max 0.003
_refine_ls_shift/su_mean 0.000
_refine_ls_structure_factor_coef Fsqd
_refine_ls_weighting_details 'calc w=1/[\s^2^(Fo^2^)+(0.0486P)^2^+2.7393P] where P=(Fo^2^+2Fc^2^)/3'
_refine_ls_weighting_scheme calc
_refine_ls_wR_factor_gt 0.0800
_refine_ls_wR_factor_ref 0.0837
_reflns_number_gt 7775
_reflns_number_total 8626
_reflns_threshold_expression >2sigma(I)
_cod_data_source_file ic901991w_si_001_3.cif
_cod_data_source_block compund7a
_cod_depositor_comments
;
The following automatic conversions were performed:

'_symmetry_cell_setting' value 'Triclinic' changed to 'triclinic'
according to the built-in table from CIF Core dictionary named
'cif_core.dic' version 2.4.1 from 2010-06-29.

Automatic conversion script
Id: cif_fix_values 1646 2011-03-28 12:23:43Z adriana 
;
_cod_database_code 4314795

loop_
_symmetry_equiv_pos_as_xyz
'x, y, z'
'-x, -y, -z'

loop_
_atom_site_label
_atom_site_type_symbol
_atom_site_fract_x
_atom_site_fract_y
_atom_site_fract_z
_atom_site_U_iso_or_equiv
_atom_site_adp_type
_atom_site_occupancy
_atom_site_symmetry_multiplicity
_atom_site_calc_flag
_atom_site_refinement_flags
_atom_site_disorder_assembly
_atom_site_disorder_group
Pt1 Pt 0.702458(13) 0.687582(12) 0.715501(8) 0.01455(5) Uani 1 1 d . . .
Se1 Se 0.68359(4) 0.94897(4) 0.95092(3) 0.02716(10) Uani 1 1 d . . .
Cl1 Cl 0.51008(9) 0.76847(9) 0.78885(6) 0.02170(19) Uani 1 1 d . . .
Cl2 Cl 0.56751(9) 0.35717(8) 0.61931(6) 0.02211(19) Uani 1 1 d . . .
Cl3 Cl 0.70124(12) 0.02865(12) 0.68699(9) 0.0461(3) Uani 1 1 d . A .
Cl4A Cl 0.41819(17) 0.03916(14) 0.63305(11) 0.0446(4) Uani 0.826(3) 1 d P A 1
Cl4B Cl 0.4886(9) 0.0596(7) 0.5865(6) 0.0446(4) Uani 0.174(3) 1 d P A 2
S1 S 0.58768(9) 0.75813(8) 0.59841(6) 0.01842(18) Uani 1 1 d . . .
P1 P 0.78724(9) 0.61007(8) 0.83544(5) 0.01523(18) Uani 1 1 d . . .
P2 P 0.87315(9) 0.62502(8) 0.63094(5) 0.01449(18) Uani 1 1 d . . .
C1 C 0.7514(4) 0.7093(3) 0.9154(2) 0.0205(8) Uani 1 1 d . . .
H1A H 0.6529 0.7080 0.9339 0.025 Uiso 1 1 calc R . .
H1B H 0.8067 0.6803 0.9620 0.025 Uiso 1 1 calc R . .
C2 C 0.7840(4) 0.8350(4) 0.8876(2) 0.0234(8) Uani 1 1 d . . .
H2A H 0.7618 0.8529 0.8303 0.028 Uiso 1 1 calc R . .
H2B H 0.8840 0.8423 0.8907 0.028 Uiso 1 1 calc R . .
C3 C 0.6967(4) 0.7081(3) 0.5144(2) 0.0194(7) Uani 1 1 d . . .
H3A H 0.6382 0.6906 0.4714 0.023 Uiso 1 1 calc R . .
H3B H 0.7558 0.7711 0.4916 0.023 Uiso 1 1 calc R . .
C4 C 0.7877(4) 0.5991(4) 0.5406(2) 0.0194(7) Uani 1 1 d . . .
H4A H 0.8573 0.5820 0.4967 0.023 Uiso 1 1 calc R . .
H4B H 0.7308 0.5311 0.5526 0.023 Uiso 1 1 calc R . .
C5 C 0.7006(4) 0.4800(3) 0.8727(2) 0.0181(7) Uani 1 1 d . . .
C6 C 0.6336(4) 0.4211(3) 0.8195(2) 0.0207(8) Uani 1 1 d . . .
H6 H 0.6323 0.4498 0.7640 0.025 Uiso 1 1 calc R . .
C7 C 0.5686(4) 0.3205(4) 0.8475(3) 0.0265(9) Uani 1 1 d . . .
H7 H 0.5241 0.2800 0.8109 0.032 Uiso 1 1 calc R . .
C8 C 0.5683(5) 0.2788(4) 0.9284(3) 0.0284(9) Uani 1 1 d . . .
H8 H 0.5236 0.2099 0.9472 0.034 Uiso 1 1 calc R . .
C9 C 0.6331(5) 0.3374(4) 0.9817(3) 0.0355(11) Uani 1 1 d . . .
H9 H 0.6320 0.3095 1.0374 0.043 Uiso 1 1 calc R . .
C10 C 0.6996(5) 0.4372(4) 0.9539(3) 0.0304(10) Uani 1 1 d . . .
H10 H 0.7449 0.4767 0.9907 0.037 Uiso 1 1 calc R . .
C11 C 0.9708(4) 0.5701(4) 0.8392(2) 0.0199(8) Uani 1 1 d . . .
C12 C 1.0224(4) 0.4557(4) 0.8611(2) 0.0237(8) Uani 1 1 d . . .
H12 H 0.9614 0.3952 0.8743 0.028 Uiso 1 1 calc R . .
C13 C 1.1633(4) 0.4314(4) 0.8636(2) 0.0289(9) Uani 1 1 d . . .
H13 H 1.1991 0.3537 0.8778 0.035 Uiso 1 1 calc R . .
C14 C 1.2531(4) 0.5205(4) 0.8452(2) 0.0287(9) Uani 1 1 d . . .
H14 H 1.3496 0.5034 0.8478 0.034 Uiso 1 1 calc R . .
C15 C 1.2020(4) 0.6332(4) 0.8233(3) 0.0305(10) Uani 1 1 d . . .
H15 H 1.2635 0.6935 0.8106 0.037 Uiso 1 1 calc R . .
C16 C 1.0605(4) 0.6589(4) 0.8199(2) 0.0242(8) Uani 1 1 d . . .
H16 H 1.0253 0.7364 0.8044 0.029 Uiso 1 1 calc R . .
C17 C 0.9776(4) 0.4912(3) 0.6546(2) 0.0158(7) Uani 1 1 d . . .
C18 C 0.9123(4) 0.3859(3) 0.6663(2) 0.0181(7) Uani 1 1 d . . .
H18 H 0.8152 0.3865 0.6637 0.022 Uiso 1 1 calc R . .
C19 C 0.9895(4) 0.2812(4) 0.6815(2) 0.0247(8) Uani 1 1 d . . .
H19 H 0.9453 0.2100 0.6897 0.030 Uiso 1 1 calc R . .
C20 C 1.1319(4) 0.2805(4) 0.6847(2) 0.0241(8) Uani 1 1 d . . .
H20 H 1.1846 0.2084 0.6945 0.029 Uiso 1 1 calc R . .
C21 C 1.1973(4) 0.3833(4) 0.6739(2) 0.0219(8) Uani 1 1 d . . .
H21 H 1.2944 0.3817 0.6766 0.026 Uiso 1 1 calc R . .
C22 C 1.1210(4) 0.4898(4) 0.6590(2) 0.0181(7) Uani 1 1 d . . .
H22 H 1.1659 0.5608 0.6518 0.022 Uiso 1 1 calc R . .
C23 C 0.9895(4) 0.7379(3) 0.5964(2) 0.0161(7) Uani 1 1 d . . .
C24 C 0.9856(4) 0.8412(3) 0.6336(2) 0.0214(8) Uani 1 1 d . . .
H24 H 0.9242 0.8517 0.6793 0.026 Uiso 1 1 calc R . .
C25 C 1.0713(5) 0.9287(4) 0.6040(3) 0.0285(9) Uani 1 1 d . . .
H25 H 1.0679 0.9992 0.6292 0.034 Uiso 1 1 calc R . .
C26 C 1.1624(4) 0.9132(4) 0.5371(3) 0.0263(9) Uani 1 1 d . . .
H26 H 1.2212 0.9730 0.5170 0.032 Uiso 1 1 calc R . .
C27 C 1.1672(4) 0.8108(4) 0.5001(2) 0.0226(8) Uani 1 1 d . . .
H27 H 1.2290 0.8004 0.4546 0.027 Uiso 1 1 calc R . .
C28 C 1.0817(4) 0.7234(3) 0.5296(2) 0.0213(8) Uani 1 1 d . . .
H28 H 1.0856 0.6531 0.5043 0.026 Uiso 1 1 calc R . .
C29 C 0.4501(4) 0.6600(4) 0.6028(3) 0.0237(8) Uani 1 1 d . . .
H29A H 0.4088 0.6667 0.5504 0.036 Uiso 1 1 calc R . .
H29B H 0.3798 0.6807 0.6446 0.036 Uiso 1 1 calc R . .
H29C H 0.4874 0.5796 0.6160 0.036 Uiso 1 1 calc R . .
C30 C 0.7920(4) 0.9471(4) 1.0429(3) 0.0260(9) Uani 1 1 d . . .
C31 C 0.7399(5) 1.0180(4) 1.1021(3) 0.0323(10) Uani 1 1 d . . .
H31 H 0.6529 1.0600 1.0970 0.039 Uiso 1 1 calc R . .
C32 C 0.8160(6) 1.0269(4) 1.1688(3) 0.0368(11) Uani 1 1 d . . .
H32 H 0.7805 1.0741 1.2098 0.044 Uiso 1 1 calc R . .
C33 C 0.9480(5) 0.9647(4) 1.1753(2) 0.0307(10) Uani 1 1 d . . .
H33 H 1.0019 0.9718 1.2198 0.037 Uiso 1 1 calc R . .
C34 C 0.9946(5) 0.8962(4) 1.1178(3) 0.0324(10) Uani 1 1 d . . .
H34 H 1.0812 0.8535 1.1230 0.039 Uiso 1 1 calc R . .
C35 C 0.9205(5) 0.8856(4) 1.0509(3) 0.0275(9) Uani 1 1 d . . .
H35 H 0.9566 0.8369 1.0109 0.033 Uiso 1 1 calc R . .
C36 C 0.5270(5) 0.0795(4) 0.7015(3) 0.0369(11) Uani 1 1 d . . .
H36A H 0.4931 0.0502 0.7566 0.044 Uiso 1 1 calc R A 1
H36B H 0.5221 0.1658 0.6986 0.044 Uiso 1 1 calc R A 1

loop_
_atom_site_aniso_label
_atom_site_aniso_U_11
_atom_site_aniso_U_22
_atom_site_aniso_U_33
_atom_site_aniso_U_23
_atom_site_aniso_U_13
_atom_site_aniso_U_12
Pt1 0.01432(8) 0.01827(8) 0.01191(8) -0.00565(5) -0.00062(5) -0.00105(5)
Se1 0.0256(2) 0.0276(2) 0.0299(2) -0.01208(17) -0.00110(17) 0.00005(16)
Cl1 0.0167(4) 0.0282(5) 0.0211(4) -0.0097(4) 0.0041(3) -0.0019(3)
Cl2 0.0183(4) 0.0268(5) 0.0226(5) -0.0070(4) -0.0047(3) -0.0018(3)
Cl3 0.0308(6) 0.0437(7) 0.0586(8) 0.0191(6) -0.0024(5) -0.0027(5)
Cl4A 0.0421(9) 0.0348(8) 0.0601(11) -0.0180(7) -0.0210(7) 0.0105(6)
Cl4B 0.0421(9) 0.0348(8) 0.0601(11) -0.0180(7) -0.0210(7) 0.0105(6)
S1 0.0205(4) 0.0192(4) 0.0160(4) -0.0056(3) -0.0041(3) 0.0040(3)
P1 0.0168(4) 0.0199(5) 0.0101(4) -0.0048(3) -0.0002(3) -0.0041(3)
P2 0.0147(4) 0.0190(5) 0.0102(4) -0.0050(3) -0.0010(3) 0.0014(3)
C1 0.0231(19) 0.024(2) 0.0153(17) -0.0084(15) 0.0020(14) -0.0053(15)
C2 0.029(2) 0.026(2) 0.0169(18) -0.0085(15) -0.0007(15) -0.0075(16)
C3 0.0222(18) 0.026(2) 0.0105(16) -0.0047(14) -0.0033(14) 0.0005(15)
C4 0.0214(18) 0.027(2) 0.0112(16) -0.0074(14) -0.0033(14) 0.0014(15)
C5 0.0200(17) 0.0193(18) 0.0153(17) -0.0044(14) 0.0019(13) -0.0032(14)
C6 0.0237(19) 0.0202(19) 0.0189(18) -0.0049(15) -0.0009(15) -0.0021(15)
C7 0.029(2) 0.024(2) 0.028(2) -0.0090(17) -0.0016(17) -0.0095(17)
C8 0.030(2) 0.023(2) 0.032(2) -0.0040(17) 0.0065(18) -0.0075(17)
C9 0.049(3) 0.037(3) 0.021(2) 0.0008(19) 0.0028(19) -0.016(2)
C10 0.042(2) 0.033(2) 0.019(2) -0.0033(17) -0.0018(18) -0.0172(19)
C11 0.0179(17) 0.033(2) 0.0099(16) -0.0054(15) -0.0037(13) -0.0064(15)
C12 0.027(2) 0.034(2) 0.0111(17) -0.0034(16) -0.0014(14) -0.0037(17)
C13 0.030(2) 0.042(3) 0.0139(18) -0.0036(17) -0.0051(16) 0.0065(19)
C14 0.0187(19) 0.051(3) 0.0173(19) -0.0083(18) -0.0040(15) 0.0014(18)
C15 0.022(2) 0.048(3) 0.024(2) -0.0112(19) -0.0010(16) -0.0108(19)
C16 0.0235(19) 0.034(2) 0.0172(19) -0.0080(16) -0.0001(15) -0.0063(16)
C17 0.0174(17) 0.0212(18) 0.0089(15) -0.0051(13) -0.0007(13) 0.0025(13)
C18 0.0191(17) 0.0209(19) 0.0152(17) -0.0062(14) -0.0020(14) -0.0010(14)
C19 0.031(2) 0.025(2) 0.0198(19) -0.0059(16) -0.0045(16) -0.0008(16)
C20 0.029(2) 0.026(2) 0.0164(18) -0.0026(15) -0.0038(15) 0.0110(16)
C21 0.0185(18) 0.035(2) 0.0111(17) -0.0041(15) -0.0007(13) 0.0043(16)
C22 0.0147(16) 0.030(2) 0.0094(16) -0.0001(14) -0.0010(13) -0.0013(14)
C23 0.0183(17) 0.0167(17) 0.0130(16) -0.0001(13) -0.0004(13) -0.0010(13)
C24 0.0245(19) 0.023(2) 0.0175(18) -0.0071(15) 0.0001(15) -0.0010(15)
C25 0.037(2) 0.027(2) 0.024(2) -0.0071(17) 0.0001(18) -0.0113(18)
C26 0.026(2) 0.027(2) 0.026(2) 0.0006(17) -0.0021(16) -0.0058(16)
C27 0.0207(18) 0.026(2) 0.0188(19) -0.0009(16) 0.0051(15) 0.0040(15)
C28 0.0251(19) 0.0203(19) 0.0181(18) -0.0043(15) 0.0006(15) 0.0019(15)
C29 0.0152(17) 0.034(2) 0.024(2) -0.0091(17) -0.0059(15) -0.0029(15)
C30 0.031(2) 0.027(2) 0.021(2) -0.0049(16) -0.0017(16) -0.0078(17)
C31 0.042(3) 0.026(2) 0.030(2) -0.0064(18) 0.0057(19) -0.0050(19)
C32 0.055(3) 0.032(2) 0.024(2) -0.0087(19) 0.005(2) -0.010(2)
C33 0.054(3) 0.025(2) 0.0156(19) 0.0032(16) -0.0091(18) -0.021(2)
C34 0.037(2) 0.029(2) 0.032(2) 0.0001(18) -0.0051(19) -0.0079(19)
C35 0.032(2) 0.028(2) 0.024(2) -0.0060(17) -0.0007(17) -0.0071(17)
C36 0.032(2) 0.031(2) 0.047(3) -0.004(2) -0.001(2) -0.0024(19)

loop_
_atom_type_symbol
_atom_type_description
_atom_type_scat_dispersion_real
_atom_type_scat_dispersion_imag
_atom_type_scat_source
C C 0.0033 0.0016 'International Tables Vol C Tables 4.2.6.8 and 6.1.1.4'
H H 0.0000 0.0000 'International Tables Vol C Tables 4.2.6.8 and 6.1.1.4'
P P 0.1023 0.0942 'International Tables Vol C Tables 4.2.6.8 and 6.1.1.4'
S S 0.1246 0.1234 'International Tables Vol C Tables 4.2.6.8 and 6.1.1.4'
Cl Cl 0.1484 0.1585 'International Tables Vol C Tables 4.2.6.8 and 6.1.1.4'
Se Se -0.0929 2.2259 'International Tables Vol C Tables 4.2.6.8 and 6.1.1.4'
Pt Pt -1.7033 8.3905 'International Tables Vol C Tables 4.2.6.8 and 6.1.1.4'

loop_
_geom_angle_atom_site_label_1
_geom_angle_atom_site_label_2
_geom_angle_atom_site_label_3
_geom_angle
_geom_angle_site_symmetry_1
_geom_angle_site_symmetry_3
_geom_angle_publ_flag
P2 Pt1 P1 99.30(3) . . ?
P2 Pt1 S1 85.91(3) . . ?
P1 Pt1 S1 172.57(3) . . ?
P2 Pt1 Cl1 172.11(3) . . ?
P1 Pt1 Cl1 88.52(3) . . ?
S1 Pt1 Cl1 86.39(3) . . ?
C30 Se1 C2 103.04(18) . . ?
C29 S1 C3 100.87(19) . . ?
C29 S1 Pt1 101.46(14) . . ?
C3 S1 Pt1 105.55(12) . . ?
C5 P1 C11 106.24(18) . . ?
C5 P1 C1 104.75(17) . . ?
C11 P1 C1 103.97(18) . . ?
C5 P1 Pt1 109.87(13) . . ?
C11 P1 Pt1 118.88(12) . . ?
C1 P1 Pt1 112.04(14) . . ?
C17 P2 C23 107.32(17) . . ?
C17 P2 C4 104.00(17) . . ?
C23 P2 C4 104.68(18) . . ?
C17 P2 Pt1 122.19(12) . . ?
C23 P2 Pt1 112.37(12) . . ?
C4 P2 Pt1 104.54(12) . . ?
C2 C1 P1 113.1(3) . . ?
C2 C1 H1A 109.0 . . ?
P1 C1 H1A 109.0 . . ?
C2 C1 H1B 109.0 . . ?
P1 C1 H1B 109.0 . . ?
H1A C1 H1B 107.8 . . ?
C1 C2 Se1 113.5(3) . . ?
C1 C2 H2A 108.9 . . ?
Se1 C2 H2A 108.9 . . ?
C1 C2 H2B 108.9 . . ?
Se1 C2 H2B 108.9 . . ?
H2A C2 H2B 107.7 . . ?
C4 C3 S1 111.7(3) . . ?
C4 C3 H3A 109.3 . . ?
S1 C3 H3A 109.3 . . ?
C4 C3 H3B 109.3 . . ?
S1 C3 H3B 109.3 . . ?
H3A C3 H3B 107.9 . . ?
C3 C4 P2 108.6(3) . . ?
C3 C4 H4A 110.0 . . ?
P2 C4 H4A 110.0 . . ?
C3 C4 H4B 110.0 . . ?
P2 C4 H4B 110.0 . . ?
H4A C4 H4B 108.4 . . ?
C10 C5 C6 119.0(4) . . ?
C10 C5 P1 121.2(3) . . ?
C6 C5 P1 119.8(3) . . ?
C7 C6 C5 120.0(4) . . ?
C7 C6 H6 120.0 . . ?
C5 C6 H6 120.0 . . ?
C8 C7 C6 120.5(4) . . ?
C8 C7 H7 119.8 . . ?
C6 C7 H7 119.8 . . ?
C9 C8 C7 119.8(4) . . ?
C9 C8 H8 120.1 . . ?
C7 C8 H8 120.1 . . ?
C8 C9 C10 120.0(4) . . ?
C8 C9 H9 120.0 . . ?
C10 C9 H9 120.0 . . ?
C9 C10 C5 120.7(4) . . ?
C9 C10 H10 119.7 . . ?
C5 C10 H10 119.7 . . ?
C16 C11 C12 120.3(4) . . ?
C16 C11 P1 117.4(3) . . ?
C12 C11 P1 122.3(3) . . ?
C13 C12 C11 119.4(4) . . ?
C13 C12 H12 120.3 . . ?
C11 C12 H12 120.3 . . ?
C12 C13 C14 120.4(4) . . ?
C12 C13 H13 119.8 . . ?
C14 C13 H13 119.8 . . ?
C15 C14 C13 120.2(4) . . ?
C15 C14 H14 119.9 . . ?
C13 C14 H14 119.9 . . ?
C14 C15 C16 120.1(4) . . ?
C14 C15 H15 119.9 . . ?
C16 C15 H15 119.9 . . ?
C15 C16 C11 119.6(4) . . ?
C15 C16 H16 120.2 . . ?
C11 C16 H16 120.2 . . ?
C22 C17 C18 119.7(3) . . ?
C22 C17 P2 122.0(3) . . ?
C18 C17 P2 118.2(3) . . ?
C19 C18 C17 119.9(4) . . ?
C19 C18 H18 120.0 . . ?
C17 C18 H18 120.0 . . ?
C18 C19 C20 120.0(4) . . ?
C18 C19 H19 120.0 . . ?
C20 C19 H19 120.0 . . ?
C21 C20 C19 120.7(4) . . ?
C21 C20 H20 119.7 . . ?
C19 C20 H20 119.7 . . ?
C20 C21 C22 120.1(4) . . ?
C20 C21 H21 119.9 . . ?
C22 C21 H21 119.9 . . ?
C21 C22 C17 119.5(4) . . ?
C21 C22 H22 120.2 . . ?
C17 C22 H22 120.2 . . ?
C24 C23 C28 119.2(4) . . ?
C24 C23 P2 121.1(3) . . ?
C28 C23 P2 119.7(3) . . ?
C25 C24 C23 120.2(4) . . ?
C25 C24 H24 119.9 . . ?
C23 C24 H24 119.9 . . ?
C24 C25 C26 120.0(4) . . ?
C24 C25 H25 120.0 . . ?
C26 C25 H25 120.0 . . ?
C27 C26 C25 120.1(4) . . ?
C27 C26 H26 120.0 . . ?
C25 C26 H26 120.0 . . ?
C26 C27 C28 120.0(4) . . ?
C26 C27 H27 120.0 . . ?
C28 C27 H27 120.0 . . ?
C27 C28 C23 120.5(4) . . ?
C27 C28 H28 119.7 . . ?
C23 C28 H28 119.7 . . ?
S1 C29 H29A 109.5 . . ?
S1 C29 H29B 109.5 . . ?
H29A C29 H29B 109.5 . . ?
S1 C29 H29C 109.5 . . ?
H29A C29 H29C 109.5 . . ?
H29B C29 H29C 109.5 . . ?
C31 C30 C35 119.7(4) . . ?
C31 C30 Se1 115.9(3) . . ?
C35 C30 Se1 124.2(3) . . ?
C32 C31 C30 119.7(5) . . ?
C32 C31 H31 120.2 . . ?
C30 C31 H31 120.2 . . ?
C31 C32 C33 119.7(4) . . ?
C31 C32 H32 120.2 . . ?
C33 C32 H32 120.2 . . ?
C34 C33 C32 119.2(4) . . ?
C34 C33 H33 120.4 . . ?
C32 C33 H33 120.4 . . ?
C33 C34 C35 122.1(5) . . ?
C33 C34 H34 118.9 . . ?
C35 C34 H34 118.9 . . ?
C34 C35 C30 119.5(4) . . ?
C34 C35 H35 120.2 . . ?
C30 C35 H35 120.2 . . ?
Cl4A C36 Cl3 115.1(3) . . ?
Cl4A C36 Cl4B 30.5(3) . . ?
Cl3 C36 Cl4B 92.2(3) . . ?
Cl4A C36 H36A 108.5 . . ?
Cl3 C36 H36A 108.5 . . ?
Cl4B C36 H36A 137.8 . . ?
Cl4A C36 H36B 108.5 . . ?
Cl3 C36 H36B 108.5 . . ?
Cl4B C36 H36B 99.7 . . ?
H36A C36 H36B 107.5 . . ?

loop_
_geom_bond_atom_site_label_1
_geom_bond_atom_site_label_2
_geom_bond_distance
_geom_bond_site_symmetry_2
_geom_bond_publ_flag
Pt1 P2 2.2377(9) . ?
Pt1 P1 2.2828(9) . ?
Pt1 S1 2.3539(9) . ?
Pt1 Cl1 2.3592(9) . ?
Se1 C30 1.915(4) . ?
Se1 C2 1.941(4) . ?
Cl3 C36 1.766(5) . ?
Cl4A C36 1.727(5) . ?
Cl4B C36 2.015(10) . ?
S1 C29 1.812(4) . ?
S1 C3 1.819(4) . ?
P1 C5 1.811(4) . ?
P1 C11 1.819(4) . ?
P1 C1 1.845(4) . ?
P2 C17 1.809(4) . ?
P2 C23 1.815(4) . ?
P2 C4 1.828(4) . ?
C1 C2 1.528(6) . ?
C1 H1A 0.9900 . ?
C1 H1B 0.9900 . ?
C2 H2A 0.9900 . ?
C2 H2B 0.9900 . ?
C3 C4 1.527(5) . ?
C3 H3A 0.9900 . ?
C3 H3B 0.9900 . ?
C4 H4A 0.9900 . ?
C4 H4B 0.9900 . ?
C5 C10 1.392(6) . ?
C5 C6 1.393(5) . ?
C6 C7 1.387(5) . ?
C6 H6 0.9500 . ?
C7 C8 1.383(6) . ?
C7 H7 0.9500 . ?
C8 C9 1.381(7) . ?
C8 H8 0.9500 . ?
C9 C10 1.386(6) . ?
C9 H9 0.9500 . ?
C10 H10 0.9500 . ?
C11 C16 1.395(6) . ?
C11 C12 1.399(6) . ?
C12 C13 1.384(6) . ?
C12 H12 0.9500 . ?
C13 C14 1.397(7) . ?
C13 H13 0.9500 . ?
C14 C15 1.380(7) . ?
C14 H14 0.9500 . ?
C15 C16 1.394(6) . ?
C15 H15 0.9500 . ?
C16 H16 0.9500 . ?
C17 C22 1.403(5) . ?
C17 C18 1.404(5) . ?
C18 C19 1.385(6) . ?
C18 H18 0.9500 . ?
C19 C20 1.393(6) . ?
C19 H19 0.9500 . ?
C20 C21 1.378(6) . ?
C20 H20 0.9500 . ?
C21 C22 1.397(5) . ?
C21 H21 0.9500 . ?
C22 H22 0.9500 . ?
C23 C24 1.397(5) . ?
C23 C28 1.400(5) . ?
C24 C25 1.390(6) . ?
C24 H24 0.9500 . ?
C25 C26 1.398(6) . ?
C25 H25 0.9500 . ?
C26 C27 1.385(6) . ?
C26 H26 0.9500 . ?
C27 C28 1.387(6) . ?
C27 H27 0.9500 . ?
C28 H28 0.9500 . ?
C29 H29A 0.9800 . ?
C29 H29B 0.9800 . ?
C29 H29C 0.9800 . ?
C30 C31 1.394(6) . ?
C30 C35 1.400(6) . ?
C31 C32 1.391(7) . ?
C31 H31 0.9500 . ?
C32 C33 1.433(7) . ?
C32 H32 0.9500 . ?
C33 C34 1.340(7) . ?
C33 H33 0.9500 . ?
C34 C35 1.388(6) . ?
C34 H34 0.9500 . ?
C35 H35 0.9500 . ?
C36 H36A 0.9900 . ?
C36 H36B 0.9900 . ?

loop_
_geom_torsion_atom_site_label_1
_geom_torsion_atom_site_label_2
_geom_torsion_atom_site_label_3
_geom_torsion_atom_site_label_4
_geom_torsion
_geom_torsion_site_symmetry_1
_geom_torsion_site_symmetry_2
_geom_torsion_site_symmetry_3
_geom_torsion_site_symmetry_4
_geom_torsion_publ_flag
P2 Pt1 S1 C29 109.99(14) . . . . ?
P1 Pt1 S1 C29 -24.9(3) . . . . ?
Cl1 Pt1 S1 C29 -71.74(14) . . . . ?
P2 Pt1 S1 C3 5.15(14) . . . . ?
P1 Pt1 S1 C3 -129.7(3) . . . . ?
Cl1 Pt1 S1 C3 -176.58(14) . . . . ?
P2 Pt1 P1 C5 -102.22(13) . . . . ?
S1 Pt1 P1 C5 32.0(3) . . . . ?
Cl1 Pt1 P1 C5 78.79(13) . . . . ?
P2 Pt1 P1 C11 20.39(16) . . . . ?
S1 Pt1 P1 C11 154.6(3) . . . . ?
Cl1 Pt1 P1 C11 -158.60(16) . . . . ?
P2 Pt1 P1 C1 141.78(14) . . . . ?
S1 Pt1 P1 C1 -84.0(3) . . . . ?
Cl1 Pt1 P1 C1 -37.21(14) . . . . ?
P1 Pt1 P2 C17 29.44(15) . . . . ?
S1 Pt1 P2 C17 -145.24(15) . . . . ?
Cl1 Pt1 P2 C17 -157.9(3) . . . . ?
P1 Pt1 P2 C23 -100.33(13) . . . . ?
S1 Pt1 P2 C23 85.00(13) . . . . ?
Cl1 Pt1 P2 C23 72.3(3) . . . . ?
P1 Pt1 P2 C4 146.72(14) . . . . ?
S1 Pt1 P2 C4 -27.95(14) . . . . ?
Cl1 Pt1 P2 C4 -40.7(3) . . . . ?
C5 P1 C1 C2 -165.5(3) . . . . ?
C11 P1 C1 C2 83.2(3) . . . . ?
Pt1 P1 C1 C2 -46.4(3) . . . . ?
P1 C1 C2 Se1 156.8(2) . . . . ?
C30 Se1 C2 C1 82.8(3) . . . . ?
C29 S1 C3 C4 -80.5(3) . . . . ?
Pt1 S1 C3 C4 24.8(3) . . . . ?
S1 C3 C4 P2 -49.5(3) . . . . ?
C17 P2 C4 C3 -179.4(3) . . . . ?
C23 P2 C4 C3 -66.9(3) . . . . ?
Pt1 P2 C4 C3 51.4(3) . . . . ?
C11 P1 C5 C10 70.8(4) . . . . ?
C1 P1 C5 C10 -38.9(4) . . . . ?
Pt1 P1 C5 C10 -159.4(3) . . . . ?
C11 P1 C5 C6 -109.3(3) . . . . ?
C1 P1 C5 C6 141.1(3) . . . . ?
Pt1 P1 C5 C6 20.6(3) . . . . ?
C10 C5 C6 C7 -0.9(6) . . . . ?
P1 C5 C6 C7 179.2(3) . . . . ?
C5 C6 C7 C8 0.9(6) . . . . ?
C6 C7 C8 C9 -0.1(7) . . . . ?
C7 C8 C9 C10 -0.7(7) . . . . ?
C8 C9 C10 C5 0.7(8) . . . . ?
C6 C5 C10 C9 0.1(7) . . . . ?
P1 C5 C10 C9 -179.9(4) . . . . ?
C5 P1 C11 C16 -174.7(3) . . . . ?
C1 P1 C11 C16 -64.4(3) . . . . ?
Pt1 P1 C11 C16 60.9(3) . . . . ?
C5 P1 C11 C12 4.8(4) . . . . ?
C1 P1 C11 C12 115.0(3) . . . . ?
Pt1 P1 C11 C12 -119.6(3) . . . . ?
C16 C11 C12 C13 0.1(6) . . . . ?
P1 C11 C12 C13 -179.4(3) . . . . ?
C11 C12 C13 C14 0.8(6) . . . . ?
C12 C13 C14 C15 -1.0(6) . . . . ?
C13 C14 C15 C16 0.4(6) . . . . ?
C14 C15 C16 C11 0.5(6) . . . . ?
C12 C11 C16 C15 -0.7(6) . . . . ?
P1 C11 C16 C15 178.8(3) . . . . ?
C23 P2 C17 C22 11.1(3) . . . . ?
C4 P2 C17 C22 121.7(3) . . . . ?
Pt1 P2 C17 C22 -120.7(3) . . . . ?
C23 P2 C17 C18 -166.8(3) . . . . ?
C4 P2 C17 C18 -56.2(3) . . . . ?
Pt1 P2 C17 C18 61.4(3) . . . . ?
C22 C17 C18 C19 -0.4(5) . . . . ?
P2 C17 C18 C19 177.6(3) . . . . ?
C17 C18 C19 C20 -0.4(6) . . . . ?
C18 C19 C20 C21 0.8(6) . . . . ?
C19 C20 C21 C22 -0.4(6) . . . . ?
C20 C21 C22 C17 -0.3(5) . . . . ?
C18 C17 C22 C21 0.7(5) . . . . ?
P2 C17 C22 C21 -177.1(3) . . . . ?
C17 P2 C23 C24 -124.3(3) . . . . ?
C4 P2 C23 C24 125.6(3) . . . . ?
Pt1 P2 C23 C24 12.7(3) . . . . ?
C17 P2 C23 C28 58.0(3) . . . . ?
C4 P2 C23 C28 -52.1(3) . . . . ?
Pt1 P2 C23 C28 -165.0(3) . . . . ?
C28 C23 C24 C25 0.6(6) . . . . ?
P2 C23 C24 C25 -177.1(3) . . . . ?
C23 C24 C25 C26 -0.5(6) . . . . ?
C24 C25 C26 C27 0.2(7) . . . . ?
C25 C26 C27 C28 -0.1(6) . . . . ?
C26 C27 C28 C23 0.3(6) . . . . ?
C24 C23 C28 C27 -0.6(6) . . . . ?
P2 C23 C28 C27 177.2(3) . . . . ?
C2 Se1 C30 C31 -176.9(3) . . . . ?
C2 Se1 C30 C35 7.0(4) . . . . ?
C35 C30 C31 C32 -0.1(7) . . . . ?
Se1 C30 C31 C32 -176.4(4) . . . . ?
C30 C31 C32 C33 1.0(7) . . . . ?
C31 C32 C33 C34 -1.7(7) . . . . ?
C32 C33 C34 C35 1.6(7) . . . . ?
C33 C34 C35 C30 -0.6(7) . . . . ?
C31 C30 C35 C34 -0.1(6) . . . . ?
Se1 C30 C35 C34 175.8(3) . . . . ?
